data_4134095
loop_
_publ_author_name
'Liu, Hong-Bing'
'Imler, Gregory H.'
'Baldridge, Kim K.'
'O'Connor, Robert D'
'Siegel, Jay S.'
'Deschamps, Jeffrey R.'
'Bewley, Carole A.'

_publ_section_title
;
 X-ray Crystallography and Unexpected Chiroptical Properties Reassign the
 Configuration of Haliclonadiamine.
;
_journal_name_full 'Journal of the American Chemical Society'
_journal_paper_doi 10.1021/jacs.9b12926
_journal_year 2020
_chemical_absolute_configuration ad
_chemical_formula_moiety 'C25 H42 N2, 2(C2 F3 O2)'
_chemical_formula_sum 'C29 H42 F6 N2 O4'
_chemical_formula_weight 596.64
_space_group_crystal_system monoclinic
_space_group_IT_number 4
_space_group_name_Hall 'P 2yb'
_space_group_name_H-M_alt 'P 1 21 1'
_atom_sites_solution_hydrogens geom
_atom_sites_solution_primary 'intrinsic phasing'
_audit_creation_method SHELXL-2014/7
_cell_angle_alpha 90
_cell_angle_beta 91.2390(14)
_cell_angle_gamma 90
_cell_formula_units_Z 4
_cell_length_a 13.1044(4)
_cell_length_b 9.2541(3)
_cell_length_c 24.6027(7)
_cell_measurement_reflns_used 9779
_cell_measurement_temperature 100(2)
_cell_measurement_theta_max 74.50
_cell_measurement_theta_min 3.86
_cell_volume 2982.86(16)
_computing_cell_refinement 'Bruker APEX3 v2015.5-2 (Bruker, 2015)'
_computing_data_collection 'Bruker APEX3 v2015.5-2 (Bruker, 2015)'
_computing_data_reduction
;
Bruker SAINT v8.34A (Bruker, 2013), Bruker XPREP v2014/2 (Bruker, 2014)
;
_computing_molecular_graphics 'Bruker SHELXTL v2014/7 (Bruker, 2014)'
_computing_publication_material 'Bruker SHELXTL v2014/7 (Bruker, 2014)'
_computing_structure_refinement 'SHELXL-2014/7 (Sheldrick, 2014)'
_computing_structure_solution 'Bruker SHELXTL v2014/7 (Bruker, 2014)'
_diffrn_ambient_temperature 100(2)
_diffrn_measured_fraction_theta_full 1.000
_diffrn_measured_fraction_theta_max 0.998
_diffrn_measurement_device_type 'Photon II'
_diffrn_measurement_method '\w scans'
_diffrn_radiation_monochromator 'Montel multilayer optics'
_diffrn_radiation_type CuK\a
_diffrn_radiation_wavelength 1.54178
_diffrn_reflns_av_R_equivalents 0.0499
_diffrn_reflns_av_unetI/netI 0.0382
_diffrn_reflns_Laue_measured_fraction_full 1.000
_diffrn_reflns_Laue_measured_fraction_max 0.998
_diffrn_reflns_limit_h_max 16
_diffrn_reflns_limit_h_min -16
_diffrn_reflns_limit_k_max 11
_diffrn_reflns_limit_k_min -11
_diffrn_reflns_limit_l_max 30
_diffrn_reflns_limit_l_min -30
_diffrn_reflns_number 51161
_diffrn_reflns_point_group_measured_fraction_full 0.999
_diffrn_reflns_point_group_measured_fraction_max 0.992
_diffrn_reflns_theta_full 67.679
_diffrn_reflns_theta_max 74.670
_diffrn_reflns_theta_min 3.373
_diffrn_source '1uS microfocus'
_exptl_absorpt_coefficient_mu 0.963
_exptl_absorpt_correction_T_max 0.7529
_exptl_absorpt_correction_T_min 0.6472
_exptl_absorpt_correction_type multi-scan
_exptl_absorpt_process_details 'SADABS v2014/5 (Bruker, 2008)'
_exptl_crystal_colour 'clear colorless'
_exptl_crystal_density_diffrn 1.329
_exptl_crystal_description block
_exptl_crystal_F_000 1264
_exptl_crystal_size_max 0.234
_exptl_crystal_size_mid 0.208
_exptl_crystal_size_min 0.156
_refine_diff_density_max 0.516
_refine_diff_density_min -0.452
_refine_diff_density_rms 0.042
_refine_ls_abs_structure_details
;
 Flack x determined using 5060 quotients [(I+)-(I-)]/[(I+)+(I-)]
 (Parsons, Flack and Wagner, Acta Cryst. B69 (2013) 249-259).
;
_refine_ls_abs_structure_Flack -0.05(3)
_refine_ls_extinction_method none
_refine_ls_goodness_of_fit_ref 1.018
_refine_ls_hydrogen_treatment constr
_refine_ls_matrix_type full
_refine_ls_number_parameters 851
_refine_ls_number_reflns 12149
_refine_ls_number_restraints 547
_refine_ls_restrained_S_all 1.204
_refine_ls_R_factor_all 0.0433
_refine_ls_R_factor_gt 0.0396
_refine_ls_shift/su_max 0.001
_refine_ls_shift/su_mean 0.000
_refine_ls_structure_factor_coef Fsqd
_refine_ls_weighting_details 'w=1/[\s^2^(Fo^2^)+(0.0551P)^2^+0.9180P] where P=(Fo^2^+2Fc^2^)/3'
_refine_ls_weighting_scheme calc
_refine_ls_wR_factor_gt 0.1008
_refine_ls_wR_factor_ref 0.1027
_reflns_Friedel_coverage 0.868
_reflns_Friedel_fraction_full 0.998
_reflns_Friedel_fraction_max 0.986
_reflns_number_gt 11505
_reflns_number_total 12149
_reflns_threshold_expression 'I > 2\s(I)'
_cod_data_source_file ja9b12926_si_002.cif
_cod_data_source_block nidab02_100K
_cod_original_sg_symbol_H-M 'P 21'
_cod_database_code 4134095
_shelx_shelxl_version_number 2014/7
_shelx_space_group_comment
;
The symmetry employed for this shelxl refinement is uniquely defined
by the following loop, which should always be used as a source of
symmetry information in preference to the above space-group names.
They are only intended as comments.
;
_shelx_estimated_absorpt_t_min 0.806
_shelx_estimated_absorpt_t_max 0.864

loop_
_space_group_symop_operation_xyz
'x, y, z'
'-x, y+1/2, -z'

loop_
_atom_site_label
_atom_site_type_symbol
_atom_site_fract_x
_atom_site_fract_y
_atom_site_fract_z
_atom_site_U_iso_or_equiv
_atom_site_adp_type
_atom_site_occupancy
_atom_site_site_symmetry_order
_atom_site_calc_flag
_atom_site_refinement_flags_posn
_atom_site_refinement_flags_adp
_atom_site_refinement_flags_occupancy
_atom_site_disorder_assembly
_atom_site_disorder_group
C1 C 1.00574(18) 0.0251(3) 0.92237(11) 0.0263(5) Uani 1 1 d . . . . .
H1 H 1.0234 0.1278 0.9311 0.032 Uiso 1 1 calc R U . . .
C2 C 1.1045(2) -0.0665(3) 0.92445(12) 0.0312(6) Uani 1 1 d . . . . .
H2A H 1.1604 -0.0133 0.9433 0.037 Uiso 1 1 calc R U . . .
H2B H 1.0931 -0.1588 0.9437 0.037 Uiso 1 1 calc R U . . .
C3 C 1.1300(2) -0.0937(3) 0.86503(12) 0.0292(5) Uani 1 1 d . . . . .
H3 H 1.1615 -0.0035 0.8506 0.035 Uiso 1 1 calc R U . . .
C4 C 1.1998(2) -0.2192(3) 0.85113(14) 0.0377(6) Uani 1 1 d . . . . .
H4A H 1.1722 -0.3103 0.8659 0.045 Uiso 1 1 calc R U . . .
H4B H 1.2686 -0.2033 0.8675 0.045 Uiso 1 1 calc R U . . .
C5 C 1.2069(3) -0.2298(4) 0.78914(14) 0.0436(7) Uani 1 1 d . . . . .
H5A H 1.2414 -0.1425 0.7753 0.052 Uiso 1 1 calc R U . . .
H5B H 1.2489 -0.3147 0.7798 0.052 Uiso 1 1 calc R U . . .
C6 C 1.1017(3) -0.2439(4) 0.76123(14) 0.0444(7) Uani 1 1 d . . . . .
H6A H 1.0704 -0.3369 0.7718 0.053 Uiso 1 1 calc R U . . .
H6B H 1.1098 -0.2445 0.7213 0.053 Uiso 1 1 calc R U . . .
C7 C 1.0306(2) -0.1196(3) 0.77675(12) 0.0360(6) Uani 1 1 d . . . . .
H7A H 1.0568 -0.0276 0.7621 0.043 Uiso 1 1 calc R U . . .
H7B H 0.9616 -0.1365 0.7608 0.043 Uiso 1 1 calc R U . . .
C8 C 1.02472(19) -0.1098(3) 0.83806(11) 0.0270(5) Uani 1 1 d . . . . .
H8 H 0.9938 -0.2016 0.8515 0.032 Uiso 1 1 calc R U . . .
C9 C 0.96495(19) 0.0162(3) 0.86176(11) 0.0257(5) Uani 1 1 d . . . . .
H9 H 0.9865 0.1064 0.8427 0.031 Uiso 1 1 calc R U . . .
C10 C 0.8518(2) 0.0015(3) 0.85407(10) 0.0261(5) Uani 1 1 d . . . . .
H10 H 0.8241 -0.0932 0.8556 0.031 Uiso 1 1 calc R U . . .
C11 C 0.7861(2) 0.1107(3) 0.84519(10) 0.0272(5) Uani 1 1 d . . . . .
H11 H 0.8117 0.2045 0.8376 0.033 Uiso 1 1 calc R U . . .
C12 C 0.6766(2) 0.0881(3) 0.84693(10) 0.0258(5) Uani 1 1 d . . . . .
H12 H 0.6520 -0.0072 0.8408 0.031 Uiso 1 1 calc R U . . .
C13 C 0.60799(19) 0.1906(3) 0.85641(10) 0.0259(5) Uani 1 1 d . . . . .
H13 H 0.6261 0.2889 0.8511 0.031 Uiso 1 1 calc R U . . .
C14 C 0.50343(18) 0.1552(3) 0.87508(10) 0.0219(5) Uani 1 1 d . . . . .
H14 H 0.4882 0.0518 0.8663 0.026 Uiso 1 1 calc R U . . .
C15 C 0.41344(18) 0.2488(3) 0.85556(10) 0.0221(5) Uani 1 1 d . . . . .
H15 H 0.4294 0.3510 0.8659 0.027 Uiso 1 1 calc R U . . .
C16 C 0.3800(2) 0.2487(3) 0.79620(11) 0.0293(5) Uani 1 1 d . . . . .
H16A H 0.3593 0.1502 0.7849 0.035 Uiso 1 1 calc R U . . .
H16B H 0.4369 0.2803 0.7732 0.035 Uiso 1 1 calc R U . . .
C17 C 0.2896(2) 0.3530(3) 0.78956(11) 0.0306(5) Uani 1 1 d . . . . .
H17A H 0.2633 0.3485 0.7516 0.037 Uiso 1 1 calc R U . . .
H17B H 0.3136 0.4528 0.7966 0.037 Uiso 1 1 calc R U . . .
C18 C 0.2025(2) 0.3181(3) 0.82815(12) 0.0317(6) Uani 1 1 d . . . . .
H18A H 0.1696 0.2265 0.8165 0.038 Uiso 1 1 calc R U . . .
H18B H 0.1505 0.3955 0.8254 0.038 Uiso 1 1 calc R U . . .
C19 C 0.2385(2) 0.3036(3) 0.88783(11) 0.0308(6) Uani 1 1 d . . . . .
H19A H 0.2604 0.3991 0.9020 0.037 Uiso 1 1 calc R U . . .
H19B H 0.1817 0.2685 0.9102 0.037 Uiso 1 1 calc R U . . .
C20 C 0.32735(18) 0.1975(3) 0.89143(10) 0.0245(5) Uani 1 1 d . . . . .
H20 H 0.3024 0.1032 0.8764 0.029 Uiso 1 1 calc R U . . .
C21 C 0.37800(19) 0.1660(3) 0.94764(11) 0.0269(5) Uani 1 1 d . . . . .
H21A H 0.3566 0.2376 0.9750 0.032 Uiso 1 1 calc R U . . .
H21B H 0.3604 0.0679 0.9605 0.032 Uiso 1 1 calc R U . . .
C22 C 0.49319(18) 0.1784(3) 0.93701(10) 0.0219(5) Uani 1 1 d . . . . .
H22 H 0.5153 0.2793 0.9458 0.026 Uiso 1 1 calc R U . . .
N23 N 0.55663(15) 0.0760(2) 0.97105(9) 0.0216(4) Uani 1 1 d . . . . .
H23A H 0.5588 -0.0110 0.9539 0.026 Uiso 1 1 calc R U . . .
H23B H 0.5257 0.0626 1.0034 0.026 Uiso 1 1 calc R U . . .
C24 C 0.66440(19) 0.1273(3) 0.98189(11) 0.0248(5) Uani 1 1 d . . . . .
H24A H 0.6693 0.1682 1.0190 0.030 Uiso 1 1 calc R U . . .
H24B H 0.6803 0.2055 0.9560 0.030 Uiso 1 1 calc R U . . .
C25 C 0.74300(18) 0.0077(3) 0.97669(10) 0.0224(5) Uani 1 1 d . . . . .
H25A H 0.7318 -0.0448 0.9420 0.027 Uiso 1 1 calc R U . . .
H25B H 0.7364 -0.0621 1.0069 0.027 Uiso 1 1 calc R U . . .
C26 C 0.84900(19) 0.0747(3) 0.97831(11) 0.0254(5) Uani 1 1 d . . . . .
H26A H 0.8502 0.1569 0.9526 0.030 Uiso 1 1 calc R U . . .
H26B H 0.8632 0.1131 1.0153 0.030 Uiso 1 1 calc R U . . .
N27 N 0.93181(15) -0.0302(2) 0.96396(9) 0.0234(4) Uani 1 1 d . . . . .
H27A H 0.9022 -0.1126 0.9509 0.028 Uiso 1 1 calc R U . . .
H27B H 0.9676 -0.0536 0.9948 0.028 Uiso 1 1 calc R U . . .
C1' C 0.50781(18) 0.4486(3) 0.43932(10) 0.0219(5) Uani 1 1 d . . . . .
H1B H 0.5274 0.3528 0.4552 0.026 Uiso 1 1 calc R U . . .
C2' C 0.39481(19) 0.4753(3) 0.44995(10) 0.0253(5) Uani 1 1 d . . . . .
H2C H 0.3735 0.4272 0.4838 0.030 Uiso 1 1 calc R U . . .
H2D H 0.3799 0.5800 0.4524 0.030 Uiso 1 1 calc R U . . .
C3' C 0.34247(18) 0.4081(3) 0.40018(10) 0.0231(5) Uani 1 1 d . . . . .
H3B H 0.3516 0.3010 0.4021 0.028 Uiso 1 1 calc R U . . .
C4' C 0.22981(19) 0.4400(3) 0.38947(11) 0.0287(5) Uani 1 1 d . . . . .
H4C H 0.2183 0.5457 0.3890 0.034 Uiso 1 1 calc R U . . .
H4D H 0.1886 0.3977 0.4187 0.034 Uiso 1 1 calc R U . . .
C5' C 0.1973(2) 0.3752(3) 0.33488(13) 0.0355(6) Uani 1 1 d . . . . .
H5C H 0.1249 0.3999 0.3271 0.043 Uiso 1 1 calc R U . . .
H5D H 0.2027 0.2687 0.3369 0.043 Uiso 1 1 calc R U . . .
C6' C 0.2629(2) 0.4305(4) 0.28838(12) 0.0398(7) Uani 1 1 d . . . . .
H6C H 0.2507 0.5353 0.2834 0.048 Uiso 1 1 calc R U . . .
H6D H 0.2418 0.3811 0.2543 0.048 Uiso 1 1 calc R U . . .
C7' C 0.3773(2) 0.4046(3) 0.29911(12) 0.0340(6) Uani 1 1 d . . . . .
H7C H 0.3920 0.2996 0.2983 0.041 Uiso 1 1 calc R U . . .
H7D H 0.4173 0.4518 0.2704 0.041 Uiso 1 1 calc R U . . .
C8' C 0.40823(18) 0.4662(3) 0.35446(10) 0.0228(5) Uani 1 1 d . . . . .
H8B H 0.3977 0.5731 0.3527 0.027 Uiso 1 1 calc R U . . .
C9' C 0.51782(18) 0.4398(3) 0.37545(10) 0.0218(5) Uani 1 1 d . . . . .
H9B H 0.5383 0.3393 0.3655 0.026 Uiso 1 1 calc R U . . .
C10' C 0.59563(19) 0.5431(3) 0.35433(10) 0.0221(5) Uani 1 1 d . . . . .
H10B H 0.5745 0.6404 0.3489 0.027 Uiso 1 1 calc R U . . .
C11' C 0.69150(19) 0.5110(3) 0.34246(10) 0.0239(5) Uani 1 1 d . . . . .
H11B H 0.7092 0.4140 0.3343 0.029 Uiso 1 1 calc R U . . .
C12' C 0.76984(19) 0.6232(3) 0.34190(10) 0.0226(5) Uani 1 1 d . . . . .
H12B H 0.7488 0.7181 0.3320 0.027 Uiso 1 1 calc R U . . .
C13' C 0.86774(19) 0.6035(3) 0.35407(10) 0.0235(5) Uani 1 1 d . . . . .
H13B H 0.8949 0.5084 0.3527 0.028 Uiso 1 1 calc R U . . .
C14' C 0.93763(18) 0.7259(2) 0.37006(10) 0.0218(5) Uani 1 1 d . . . . .
H14B H 0.8947 0.8144 0.3742 0.026 Uiso 1 1 calc R U . . .
C15' C 1.02521(19) 0.7642(3) 0.33242(10) 0.0246(5) Uani 1 1 d . . . . .
H15B H 1.0681 0.6760 0.3274 0.030 Uiso 1 1 calc R U . . .
C16' C 0.9978(2) 0.8253(3) 0.27701(11) 0.0315(6) Uani 1 1 d . . . . .
H16C H 0.9528 0.9104 0.2810 0.038 Uiso 1 1 calc R U . . .
H16D H 0.9607 0.7518 0.2550 0.038 Uiso 1 1 calc R U . . .
C17' C 1.0958(3) 0.8695(4) 0.24859(13) 0.0419(7) Uani 1 1 d . . . . .
H17C H 1.0779 0.9154 0.2133 0.050 Uiso 1 1 calc R U . . .
H17D H 1.1367 0.7820 0.2411 0.050 Uiso 1 1 calc R U . . .
C18' C 1.1606(3) 0.9752(4) 0.28309(14) 0.0445(8) Uani 1 1 d . . . . .
H18C H 1.2250 0.9955 0.2642 0.053 Uiso 1 1 calc R U . . .
H18D H 1.1231 1.0675 0.2867 0.053 Uiso 1 1 calc R U . . .
C19' C 1.1856(2) 0.9150(3) 0.33988(13) 0.0351(6) Uani 1 1 d . . . . .
H19C H 1.2305 0.8295 0.3370 0.042 Uiso 1 1 calc R U . . .
H19D H 1.2217 0.9891 0.3620 0.042 Uiso 1 1 calc R U . . .
C20' C 1.0862(2) 0.8727(3) 0.36691(11) 0.0268(5) Uani 1 1 d . . . . .
H20B H 1.0438 0.9621 0.3701 0.032 Uiso 1 1 calc R U . . .
C21' C 1.09156(19) 0.8011(3) 0.42285(11) 0.0258(5) Uani 1 1 d . . . . .
H21C H 1.0895 0.8746 0.4520 0.031 Uiso 1 1 calc R U . . .
H21D H 1.1551 0.7440 0.4273 0.031 Uiso 1 1 calc R U . . .
C22' C 0.99644(18) 0.7015(3) 0.42452(10) 0.0224(5) Uani 1 1 d . . . . .
H22B H 1.0199 0.5987 0.4261 0.027 Uiso 1 1 calc R U . . .
N23' N 0.93472(15) 0.7329(2) 0.47416(9) 0.0203(4) Uani 1 1 d . . . . .
H23C H 0.9785 0.7450 0.5030 0.024 Uiso 1 1 calc R U . . .
H23D H 0.9012 0.8179 0.4688 0.024 Uiso 1 1 calc R U . . .
C24' C 0.85795(18) 0.6193(3) 0.48866(10) 0.0226(5) Uani 1 1 d . . . . .
H24C H 0.8665 0.5960 0.5278 0.027 Uiso 1 1 calc R U . . .
H24D H 0.8725 0.5304 0.4678 0.027 Uiso 1 1 calc R U . . .
C25' C 0.74745(17) 0.6632(2) 0.47749(10) 0.0203(4) Uani 1 1 d . . . . .
H25C H 0.7241 0.7286 0.5066 0.024 Uiso 1 1 calc R U . . .
H25D H 0.7417 0.7153 0.4424 0.024 Uiso 1 1 calc R U . . .
C26' C 0.68149(18) 0.5279(2) 0.47555(10) 0.0211(5) Uani 1 1 d . . . . .
H26C H 0.7039 0.4649 0.4456 0.025 Uiso 1 1 calc R U . . .
H26D H 0.6906 0.4738 0.5100 0.025 Uiso 1 1 calc R U . . .
N27' N 0.57101(15) 0.5642(2) 0.46713(8) 0.0199(4) Uani 1 1 d . . . . .
H27C H 0.5663 0.6466 0.4470 0.024 Uiso 1 1 calc R U . . .
H27D H 0.5437 0.5831 0.5001 0.024 Uiso 1 1 calc R U . . .
O1S O 0.48230(16) 0.2990(2) 1.07235(8) 0.0332(4) Uani 1 1 d . U . . .
C2S C 0.48480(19) 0.1800(3) 1.09505(11) 0.0244(5) Uani 1 1 d . U . . .
O3S O 0.49746(15) 0.0580(2) 1.07485(7) 0.0294(4) Uani 1 1 d . U . . .
C4S C 0.47243(19) 0.1820(3) 1.15766(11) 0.0316(5) Uani 1 1 d D U . . .
F5S F 0.4021(7) 0.2696(10) 1.1747(5) 0.054(2) Uani 0.345(8) 1 d D U P A 1
F6S F 0.4371(7) 0.0487(6) 1.1730(3) 0.0405(16) Uani 0.345(8) 1 d D U P A 1
F7S F 0.5589(5) 0.1954(13) 1.1827(3) 0.065(2) Uani 0.345(8) 1 d D U P A 1
F8S F 0.5351(3) 0.2866(5) 1.18051(13) 0.0514(11) Uani 0.655(8) 1 d D U P A 2
F9S F 0.3796(3) 0.2259(6) 1.1714(2) 0.0398(10) Uani 0.655(8) 1 d D U P A 2
F10S F 0.4936(6) 0.0640(5) 1.18376(15) 0.0650(14) Uani 0.655(8) 1 d D U P A 2
O11S O 1.05477(15) -0.0696(2) 1.05503(9) 0.0330(4) Uani 1 1 d . U . . .
O12S O 1.06445(16) 0.1706(2) 1.04301(9) 0.0373(5) Uani 1 1 d . U . . .
C13S C 1.0953(2) 0.0517(3) 1.05936(11) 0.0282(5) Uani 1 1 d . U . . .
C14S C 1.1999(2) 0.0518(3) 1.08834(12) 0.0390(6) Uani 1 1 d D U . . .
F15S F 1.2631(2) -0.0463(3) 1.06049(19) 0.0465(10) Uani 0.643(8) 1 d D U P B 1
F16S F 1.2490(7) 0.1762(6) 1.0837(4) 0.0388(14) Uani 0.643(8) 1 d D U P B 1
F17S F 1.2031(3) 0.0071(6) 1.13762(14) 0.0543(11) Uani 0.643(8) 1 d D U P B 1
F18S F 1.2452(6) -0.0674(6) 1.0962(4) 0.064(2) Uani 0.357(8) 1 d D U P B 2
F19S F 1.2597(13) 0.1607(12) 1.0759(7) 0.038(2) Uani 0.357(8) 1 d D U P B 2
F20S F 1.1740(5) 0.0895(9) 1.14331(19) 0.0522(18) Uani 0.357(8) 1 d D U P B 2
O21S O 0.49560(16) 0.33948(19) 0.57173(8) 0.0299(4) Uani 1 1 d . U . . .
O22S O 0.52517(15) 0.57897(19) 0.57282(7) 0.0274(4) Uani 1 1 d . U . . .
C23S C 0.50700(19) 0.4589(3) 0.59357(10) 0.0242(5) Uani 1 1 d . U . . .
C24S C 0.4980(2) 0.4608(3) 0.65599(11) 0.0378(6) Uani 1 1 d D U . . .
F25S F 0.5697(6) 0.4170(15) 0.6868(3) 0.070(2) Uani 0.316(7) 1 d D U P C 1
F26S F 0.4652(8) 0.5945(5) 0.6738(3) 0.061(2) Uani 0.316(7) 1 d D U P C 1
F27S F 0.4112(6) 0.3914(8) 0.6700(5) 0.0331(18) Uani 0.316(7) 1 d D U P C 1
F28S F 0.5541(2) 0.3466(3) 0.67807(12) 0.0354(7) Uani 0.684(7) 1 d D U P C 2
F29S F 0.5450(5) 0.5706(4) 0.67920(14) 0.0796(15) Uani 0.684(7) 1 d D U P C 2
F30S F 0.4062(3) 0.4391(7) 0.6724(2) 0.0641(15) Uani 0.684(7) 1 d D U P C 2
O31S O 0.91207(14) 1.02572(18) 0.47129(8) 0.0285(4) Uani 1 1 d . U . . .
O32S O 0.91631(15) 1.2558(2) 0.44359(8) 0.0300(4) Uani 1 1 d . U . . .
C33S C 0.87991(18) 1.1320(3) 0.44551(10) 0.0219(5) Uani 1 1 d . U . . .
C34S C 0.78036(18) 1.1102(2) 0.41146(10) 0.0256(5) Uani 1 1 d D U . . .
F35S F 0.7090(7) 1.1948(12) 0.4339(7) 0.0388(19) Uani 0.53(4) 1 d D U P D 1
F36S F 0.7882(9) 1.1515(16) 0.3600(3) 0.0455(17) Uani 0.53(4) 1 d D U P D 1
F37S F 0.7435(13) 0.9759(8) 0.4114(6) 0.0299(19) Uani 0.53(4) 1 d D U P D 1
F38S F 0.7397(14) 0.9808(10) 0.4220(7) 0.0252(19) Uani 0.47(4) 1 d D U P D 2
F39S F 0.7077(9) 1.2085(12) 0.4178(7) 0.0386(19) Uani 0.47(4) 1 d D U P D 2
F40S F 0.8043(9) 1.1081(19) 0.3587(2) 0.040(2) Uani 0.47(4) 1 d D U P D 2

loop_
_atom_site_aniso_label
_atom_site_aniso_U_11
_atom_site_aniso_U_22
_atom_site_aniso_U_33
_atom_site_aniso_U_23
_atom_site_aniso_U_13
_atom_site_aniso_U_12
C1 0.0219(11) 0.0262(12) 0.0308(13) 0.0020(10) -0.0010(9) -0.0046(9)
C2 0.0226(11) 0.0373(14) 0.0333(14) 0.0038(11) -0.0030(10) -0.0002(11)
C3 0.0256(12) 0.0270(12) 0.0349(14) 0.0038(10) 0.0003(10) 0.0003(10)
C4 0.0304(13) 0.0365(15) 0.0461(17) 0.0035(13) 0.0006(12) 0.0094(11)
C5 0.0408(16) 0.0436(17) 0.0465(18) -0.0023(14) 0.0057(14) 0.0166(14)
C6 0.0463(17) 0.0461(17) 0.0409(18) -0.0109(14) 0.0017(14) 0.0103(15)
C7 0.0325(14) 0.0412(15) 0.0343(15) -0.0004(12) -0.0005(11) 0.0070(12)
C8 0.0247(12) 0.0247(12) 0.0316(14) 0.0020(10) 0.0009(10) -0.0004(10)
C9 0.0251(12) 0.0257(12) 0.0262(12) 0.0055(10) 0.0007(9) 0.0011(10)
C10 0.0270(12) 0.0307(12) 0.0205(12) 0.0022(10) 0.0002(9) 0.0012(10)
C11 0.0270(12) 0.0354(13) 0.0191(12) 0.0047(10) 0.0021(9) 0.0013(10)
C12 0.0276(12) 0.0317(13) 0.0180(12) 0.0012(9) -0.0014(9) 0.0007(10)
C13 0.0281(12) 0.0268(12) 0.0228(12) 0.0047(10) 0.0011(10) -0.0001(10)
C14 0.0252(11) 0.0184(10) 0.0219(12) -0.0009(8) -0.0010(9) -0.0017(9)
C15 0.0241(11) 0.0201(10) 0.0220(12) -0.0003(9) -0.0006(9) -0.0004(9)
C16 0.0332(13) 0.0328(13) 0.0217(13) 0.0009(10) -0.0004(10) 0.0018(11)
C17 0.0340(13) 0.0310(13) 0.0264(13) 0.0042(10) -0.0060(11) 0.0021(11)
C18 0.0301(13) 0.0342(13) 0.0304(14) 0.0031(11) -0.0063(11) 0.0030(11)
C19 0.0239(12) 0.0400(15) 0.0283(14) 0.0016(11) 0.0000(10) 0.0045(11)
C20 0.0232(11) 0.0264(11) 0.0238(12) 0.0013(9) -0.0032(9) -0.0020(10)
C21 0.0243(11) 0.0333(13) 0.0232(12) 0.0021(10) 0.0004(9) 0.0042(10)
C22 0.0234(11) 0.0208(11) 0.0216(12) -0.0011(9) -0.0010(9) 0.0003(9)
N23 0.0214(9) 0.0218(9) 0.0216(10) -0.0004(8) -0.0007(7) -0.0002(8)
C24 0.0238(11) 0.0260(12) 0.0246(12) -0.0046(9) -0.0017(9) -0.0024(9)
C25 0.0221(11) 0.0227(11) 0.0223(12) 0.0042(9) -0.0016(9) -0.0014(9)
C26 0.0241(12) 0.0243(12) 0.0275(13) -0.0029(9) -0.0040(9) -0.0012(9)
N27 0.0206(9) 0.0233(10) 0.0262(11) 0.0007(8) -0.0040(8) -0.0033(8)
C1' 0.0240(11) 0.0186(10) 0.0230(12) 0.0015(9) -0.0019(9) -0.0039(9)
C2' 0.0236(11) 0.0302(12) 0.0222(12) 0.0004(9) 0.0004(9) -0.0057(10)
C3' 0.0253(11) 0.0194(10) 0.0245(12) 0.0010(9) -0.0033(9) -0.0006(9)
C4' 0.0252(12) 0.0296(13) 0.0311(13) -0.0002(10) -0.0028(10) 0.0008(10)
C5' 0.0288(13) 0.0369(15) 0.0402(16) -0.0054(12) -0.0100(12) 0.0015(11)
C6' 0.0367(15) 0.0542(18) 0.0282(14) -0.0055(13) -0.0102(11) 0.0085(14)
C7' 0.0318(13) 0.0449(16) 0.0250(14) -0.0087(11) -0.0052(11) 0.0069(12)
C8' 0.0260(11) 0.0195(11) 0.0228(12) 0.0006(9) -0.0014(9) 0.0031(9)
C9' 0.0257(11) 0.0175(10) 0.0222(12) -0.0004(9) -0.0012(9) 0.0017(9)
C10' 0.0288(12) 0.0186(10) 0.0189(11) 0.0021(9) -0.0019(9) -0.0005(9)
C11' 0.0299(12) 0.0224(11) 0.0193(11) -0.0013(9) -0.0015(9) -0.0002(9)
C12' 0.0276(12) 0.0236(11) 0.0164(11) 0.0007(9) 0.0007(9) -0.0017(9)
C13' 0.0292(12) 0.0181(10) 0.0233(12) -0.0041(9) 0.0020(9) -0.0005(9)
C14' 0.0227(11) 0.0182(10) 0.0246(12) -0.0026(9) -0.0008(9) 0.0012(9)
C15' 0.0252(11) 0.0226(11) 0.0261(13) -0.0042(9) 0.0023(10) -0.0002(9)
C16' 0.0414(15) 0.0276(12) 0.0254(13) -0.0013(10) -0.0010(11) -0.0023(11)
C17' 0.0529(18) 0.0440(16) 0.0289(15) -0.0019(13) 0.0067(13) -0.0085(14)
C18' 0.0498(18) 0.0459(17) 0.0383(17) -0.0011(13) 0.0128(14) -0.0166(14)
C19' 0.0315(13) 0.0364(14) 0.0377(16) -0.0059(12) 0.0063(11) -0.0082(11)
C20' 0.0272(12) 0.0224(11) 0.0307(13) -0.0053(10) 0.0027(10) -0.0005(10)
C21' 0.0224(11) 0.0262(12) 0.0288(13) -0.0054(10) -0.0019(10) -0.0005(9)
C22' 0.0222(11) 0.0198(10) 0.0252(12) -0.0029(9) 0.0000(9) 0.0030(9)
N23' 0.0202(9) 0.0169(9) 0.0238(10) -0.0019(7) -0.0020(8) 0.0027(7)
C24' 0.0254(11) 0.0170(10) 0.0251(12) 0.0017(9) -0.0032(9) 0.0003(9)
C25' 0.0222(11) 0.0163(10) 0.0222(12) -0.0013(8) 0.0005(9) 0.0005(8)
C26' 0.0240(11) 0.0160(10) 0.0230(12) 0.0019(8) -0.0019(9) 0.0008(8)
N27' 0.0222(9) 0.0178(9) 0.0198(10) 0.0017(7) 0.0002(7) -0.0016(7)
O1S 0.0436(11) 0.0223(9) 0.0335(11) 0.0044(8) -0.0029(8) 0.0016(8)
C2S 0.0243(11) 0.0238(11) 0.0250(12) 0.0019(9) 0.0005(9) 0.0021(9)
O3S 0.0405(10) 0.0232(8) 0.0248(9) 0.0031(7) 0.0032(8) 0.0056(8)
C4S 0.0338(12) 0.0317(12) 0.0292(13) 0.0013(11) -0.0013(10) 0.0084(11)
F5S 0.081(5) 0.038(4) 0.043(3) -0.013(3) 0.002(4) 0.021(4)
F6S 0.065(4) 0.034(2) 0.023(3) 0.006(2) 0.010(3) -0.001(3)
F7S 0.053(3) 0.096(5) 0.044(3) 0.011(4) -0.022(3) -0.011(4)
F8S 0.0477(18) 0.075(3) 0.0316(15) -0.0125(16) -0.0058(13) -0.0163(18)
F9S 0.0331(14) 0.052(2) 0.0349(17) -0.0126(18) 0.0042(13) 0.0024(15)
F10S 0.121(4) 0.050(2) 0.0246(16) 0.0085(14) 0.003(2) 0.047(2)
O11S 0.0337(10) 0.0284(9) 0.0365(11) 0.0022(8) -0.0069(8) -0.0033(8)
O12S 0.0364(10) 0.0254(9) 0.0494(12) -0.0006(9) -0.0122(9) 0.0061(8)
C13S 0.0276(12) 0.0280(12) 0.0290(13) -0.0006(10) -0.0012(10) 0.0030(10)
C14S 0.0349(13) 0.0303(13) 0.0514(17) 0.0125(12) -0.0104(12) -0.0025(11)
F15S 0.0323(14) 0.0340(15) 0.073(3) -0.0025(16) -0.0028(14) 0.0124(11)
F16S 0.026(2) 0.0292(18) 0.061(3) -0.0017(18) -0.005(2) -0.0010(16)
F17S 0.0488(19) 0.068(3) 0.0454(19) 0.0305(18) -0.0210(15) -0.0109(18)
F18S 0.060(3) 0.044(3) 0.087(5) 0.006(3) -0.031(3) 0.013(3)
F19S 0.028(4) 0.040(4) 0.046(4) 0.007(3) 0.004(3) -0.003(3)
F20S 0.046(3) 0.067(4) 0.042(3) 0.028(3) -0.021(2) -0.013(3)
O21S 0.0420(10) 0.0221(9) 0.0254(9) -0.0031(7) -0.0015(8) -0.0051(8)
O22S 0.0358(9) 0.0216(8) 0.0248(9) 0.0004(7) 0.0026(7) -0.0068(7)
C23S 0.0275(11) 0.0233(11) 0.0218(12) -0.0001(9) -0.0003(9) -0.0053(9)
C24S 0.0578(17) 0.0308(13) 0.0247(13) 0.0006(11) 0.0007(12) -0.0131(13)
F25S 0.058(4) 0.108(5) 0.043(4) -0.009(4) -0.013(3) -0.012(4)
F26S 0.131(5) 0.033(3) 0.020(3) -0.008(2) 0.021(3) -0.022(4)
F27S 0.041(3) 0.026(3) 0.033(3) -0.013(3) 0.021(3) -0.013(3)
F28S 0.0448(15) 0.0358(15) 0.0252(13) 0.0025(11) -0.0103(10) -0.0001(12)
F29S 0.162(4) 0.0480(19) 0.0280(15) -0.0039(13) -0.018(2) -0.044(2)
F30S 0.057(2) 0.100(4) 0.036(2) 0.004(3) 0.0115(16) 0.038(2)
O31S 0.0315(9) 0.0185(8) 0.0352(10) -0.0001(7) -0.0097(7) 0.0041(7)
O32S 0.0322(9) 0.0231(9) 0.0344(10) 0.0030(7) -0.0080(8) -0.0057(7)
C33S 0.0223(11) 0.0200(10) 0.0236(12) -0.0012(9) 0.0015(9) 0.0024(9)
C34S 0.0243(11) 0.0198(10) 0.0325(13) 0.0028(9) -0.0037(10) 0.0002(9)
F35S 0.023(2) 0.025(2) 0.068(5) 0.000(3) -0.008(3) 0.0088(16)
F36S 0.052(3) 0.045(4) 0.039(2) 0.016(2) -0.0182(18) -0.002(3)
F37S 0.031(3) 0.022(2) 0.036(4) -0.0043(19) -0.010(3) -0.0006(17)
F38S 0.029(3) 0.018(2) 0.028(4) 0.0008(19) -0.006(3) -0.005(2)
F39S 0.032(2) 0.023(3) 0.060(4) 0.004(3) -0.019(3) 0.0087(18)
F40S 0.043(3) 0.050(5) 0.026(2) 0.012(2) -0.0091(18) -0.010(3)

loop_
_atom_type_symbol
_atom_type_description
_atom_type_scat_dispersion_real
_atom_type_scat_dispersion_imag
_atom_type_scat_source
C C 0.0181 0.0091 'International Tables Vol C Tables 4.2.6.8 and 6.1.1.4'
H H 0.0000 0.0000 'International Tables Vol C Tables 4.2.6.8 and 6.1.1.4'
F F 0.0727 0.0534 'International Tables Vol C Tables 4.2.6.8 and 6.1.1.4'
N N 0.0311 0.0180 'International Tables Vol C Tables 4.2.6.8 and 6.1.1.4'
O O 0.0492 0.0322 'International Tables Vol C Tables 4.2.6.8 and 6.1.1.4'

loop_
_geom_angle_atom_site_label_1
_geom_angle_atom_site_label_2
_geom_angle_atom_site_label_3
_geom_angle
N27 C1 C2 109.9(2)
N27 C1 C9 114.42(19)
C2 C1 C9 105.6(2)
N27 C1 H1 108.9
C2 C1 H1 108.9
C9 C1 H1 108.9
C3 C2 C1 105.0(2)
C3 C2 H2A 110.7
C1 C2 H2A 110.7
C3 C2 H2B 110.7
C1 C2 H2B 110.7
H2A C2 H2B 108.8
C4 C3 C8 111.7(2)
C4 C3 C2 119.1(2)
C8 C3 C2 102.6(2)
C4 C3 H3 107.6
C8 C3 H3 107.6
C2 C3 H3 107.6
C3 C4 C5 108.8(2)
C3 C4 H4A 109.9
C5 C4 H4A 109.9
C3 C4 H4B 109.9
C5 C4 H4B 109.9
H4A C4 H4B 108.3
C6 C5 C4 112.2(3)
C6 C5 H5A 109.2
C4 C5 H5A 109.2
C6 C5 H5B 109.2
C4 C5 H5B 109.2
H5A C5 H5B 107.9
C5 C6 C7 111.7(3)
C5 C6 H6A 109.3
C7 C6 H6A 109.3
C5 C6 H6B 109.3
C7 C6 H6B 109.3
H6A C6 H6B 107.9
C8 C7 C6 109.7(2)
C8 C7 H7A 109.7
C6 C7 H7A 109.7
C8 C7 H7B 109.7
C6 C7 H7B 109.7
H7A C7 H7B 108.2
C7 C8 C3 112.0(2)
C7 C8 C9 117.6(2)
C3 C8 C9 103.0(2)
C7 C8 H8 107.9
C3 C8 H8 107.9
C9 C8 H8 107.9
C10 C9 C8 113.4(2)
C10 C9 C1 116.1(2)
C8 C9 C1 103.6(2)
C10 C9 H9 107.8
C8 C9 H9 107.8
C1 C9 H9 107.8
C11 C10 C9 125.6(3)
C11 C10 H10 117.2
C9 C10 H10 117.2
C10 C11 C12 121.2(3)
C10 C11 H11 119.4
C12 C11 H11 119.4
C13 C12 C11 125.0(3)
C13 C12 H12 117.5
C11 C12 H12 117.5
C12 C13 C14 121.7(2)
C12 C13 H13 119.1
C14 C13 H13 119.1
C13 C14 C15 119.0(2)
C13 C14 C22 111.9(2)
C15 C14 C22 98.47(19)
C13 C14 H14 108.9
C15 C14 H14 108.9
C22 C14 H14 108.9
C16 C15 C20 110.8(2)
C16 C15 C14 120.4(2)
C20 C15 C14 102.52(19)
C16 C15 H15 107.5
C20 C15 H15 107.5
C14 C15 H15 107.5
C15 C16 C17 108.0(2)
C15 C16 H16A 110.1
C17 C16 H16A 110.1
C15 C16 H16B 110.1
C17 C16 H16B 110.1
H16A C16 H16B 108.4
C16 C17 C18 112.6(2)
C16 C17 H17A 109.1
C18 C17 H17A 109.1
C16 C17 H17B 109.1
C18 C17 H17B 109.1
H17A C17 H17B 107.8
C17 C18 C19 113.1(2)
C17 C18 H18A 109.0
C19 C18 H18A 109.0
C17 C18 H18B 109.0
C19 C18 H18B 109.0
H18A C18 H18B 107.8
C20 C19 C18 109.3(2)
C20 C19 H19A 109.8
C18 C19 H19A 109.8
C20 C19 H19B 109.8
C18 C19 H19B 109.8
H19A C19 H19B 108.3
C15 C20 C19 109.9(2)
C15 C20 C21 105.52(19)
C19 C20 C21 119.0(2)
C15 C20 H20 107.3
C19 C20 H20 107.3
C21 C20 H20 107.3
C22 C21 C20 103.7(2)
C22 C21 H21A 111.0
C20 C21 H21A 111.0
C22 C21 H21B 111.0
C20 C21 H21B 111.0
H21A C21 H21B 109.0
N23 C22 C21 113.0(2)
N23 C22 C14 113.71(19)
C21 C22 C14 105.23(19)
N23 C22 H22 108.2
C21 C22 H22 108.2
C14 C22 H22 108.2
C22 N23 C24 113.88(19)
C22 N23 H23A 108.8
C24 N23 H23A 108.8
C22 N23 H23B 108.8
C24 N23 H23B 108.8
H23A N23 H23B 107.7
N23 C24 C25 112.9(2)
N23 C24 H24A 109.0
C25 C24 H24A 109.0
N23 C24 H24B 109.0
C25 C24 H24B 109.0
H24A C24 H24B 107.8
C24 C25 C26 108.7(2)
C24 C25 H25A 109.9
C26 C25 H25A 109.9
C24 C25 H25B 109.9
C26 C25 H25B 109.9
H25A C25 H25B 108.3
N27 C26 C25 113.2(2)
N27 C26 H26A 108.9
C25 C26 H26A 108.9
N27 C26 H26B 108.9
C25 C26 H26B 108.9
H26A C26 H26B 107.8
C26 N27 C1 114.6(2)
C26 N27 H27A 108.6
C1 N27 H27A 108.6
C26 N27 H27B 108.6
C1 N27 H27B 108.6
H27A N27 H27B 107.6
N27' C1' C2' 109.37(19)
N27' C1' C9' 115.49(19)
C2' C1' C9' 106.24(19)
N27' C1' H1B 108.5
C2' C1' H1B 108.5
C9' C1' H1B 108.5
C3' C2' C1' 102.5(2)
C3' C2' H2C 111.3
C1' C2' H2C 111.3
C3' C2' H2D 111.3
C1' C2' H2D 111.3
H2C C2' H2D 109.2
C4' C3' C2' 118.6(2)
C4' C3' C8' 111.4(2)
C2' C3' C8' 101.34(19)
C4' C3' H3B 108.4
C2' C3' H3B 108.4
C8' C3' H3B 108.4
C3' C4' C5' 109.2(2)
C3' C4' H4C 109.8
C5' C4' H4C 109.8
C3' C4' H4D 109.8
C5' C4' H4D 109.8
H4C C4' H4D 108.3
C4' C5' C6' 112.1(2)
C4' C5' H5C 109.2
C6' C5' H5C 109.2
C4' C5' H5D 109.2
C6' C5' H5D 109.2
H5C C5' H5D 107.9
C5' C6' C7' 112.4(2)
C5' C6' H6C 109.1
C7' C6' H6C 109.1
C5' C6' H6D 109.1
C7' C6' H6D 109.1
H6C C6' H6D 107.9
C8' C7' C6' 109.6(2)
C8' C7' H7C 109.8
C6' C7' H7C 109.8
C8' C7' H7D 109.8
C6' C7' H7D 109.8
H7C C7' H7D 108.2
C7' C8' C3' 112.5(2)
C7' C8' C9' 118.0(2)
C3' C8' C9' 103.57(19)
C7' C8' H8B 107.4
C3' C8' H8B 107.4
C9' C8' H8B 107.4
C10' C9' C8' 114.8(2)
C10' C9' C1' 112.54(19)
C8' C9' C1' 103.23(19)
C10' C9' H9B 108.7
C8' C9' H9B 108.7
C1' C9' H9B 108.7
C11' C10' C9' 125.9(2)
C11' C10' H10B 117.0
C9' C10' H10B 117.1
C10' C11' C12' 120.7(2)
C10' C11' H11B 119.6
C12' C11' H11B 119.6
C13' C12' C11' 125.3(2)
C13' C12' H12B 117.4
C11' C12' H12B 117.4
C12' C13' C14' 122.5(2)
C12' C13' H13B 118.8
C14' C13' H13B 118.8
C13' C14' C15' 118.4(2)
C13' C14' C22' 113.9(2)
C15' C14' C22' 101.04(19)
C13' C14' H14B 107.6
C15' C14' H14B 107.6
C22' C14' H14B 107.6
C16' C15' C20' 111.4(2)
C16' C15' C14' 117.7(2)
C20' C15' C14' 101.88(19)
C16' C15' H15B 108.5
C20' C15' H15B 108.5
C14' C15' H15B 108.5
C15' C16' C17' 109.0(2)
C15' C16' H16C 109.9
C17' C16' H16C 109.9
C15' C16' H16D 109.9
C17' C16' H16D 109.9
H16C C16' H16D 108.3
C16' C17' C18' 112.1(3)
C16' C17' H17C 109.2
C18' C17' H17C 109.2
C16' C17' H17D 109.2
C18' C17' H17D 109.2
H17C C17' H17D 107.9
C19' C18' C17' 112.1(3)
C19' C18' H18C 109.2
C17' C18' H18C 109.2
C19' C18' H18D 109.2
C17' C18' H18D 109.2
H18C C18' H18D 107.9
C20' C19' C18' 108.9(2)
C20' C19' H19C 109.9
C18' C19' H19C 109.9
C20' C19' H19D 109.9
C18' C19' H19D 109.9
H19C C19' H19D 108.3
C19' C20' C21' 118.7(2)
C19' C20' C15' 111.6(2)
C21' C20' C15' 103.2(2)
C19' C20' H20B 107.6
C21' C20' H20B 107.6
C15' C20' H20B 107.6
C20' C21' C22' 105.1(2)
C20' C21' H21C 110.7
C22' C21' H21C 110.7
C20' C21' H21D 110.7
C22' C21' H21D 110.7
H21C C21' H21D 108.8
N23' C22' C14' 114.05(19)
N23' C22' C21' 110.65(19)
C14' C22' C21' 106.0(2)
N23' C22' H22B 108.7
C14' C22' H22B 108.7
C21' C22' H22B 108.7
C24' N23' C22' 115.56(18)
C24' N23' H23C 108.4
C22' N23' H23C 108.4
C24' N23' H23D 108.4
C22' N23' H23D 108.4
H23C N23' H23D 107.5
N23' C24' C25' 114.16(19)
N23' C24' H24C 108.7
C25' C24' H24C 108.7
N23' C24' H24D 108.7
C25' C24' H24D 108.7
H24C C24' H24D 107.6
C26' C25' C24' 108.85(18)
C26' C25' H25C 109.9
C24' C25' H25C 109.9
C26' C25' H25D 109.9
C24' C25' H25D 109.9
H25C C25' H25D 108.3
N27' C26' C25' 111.51(18)
N27' C26' H26C 109.3
C25' C26' H26C 109.3
N27' C26' H26D 109.3
C25' C26' H26D 109.3
H26C C26' H26D 108.0
C26' N27' C1' 115.06(18)
C26' N27' H27C 108.5
C1' N27' H27C 108.5
C26' N27' H27D 108.5
C1' N27' H27D 108.5
H27C N27' H27D 107.5
O1S C2S O3S 129.1(2)
O1S C2S C4S 115.8(2)
O3S C2S C4S 115.1(2)
F7S C4S F5S 114.1(6)
F10S C4S F9S 108.6(4)
F7S C4S F6S 104.7(5)
F5S C4S F6S 103.1(6)
F10S C4S F8S 105.7(4)
F9S C4S F8S 102.8(3)
F7S C4S C2S 111.6(4)
F10S C4S C2S 117.1(3)
F5S C4S C2S 114.6(6)
F9S C4S C2S 111.8(3)
F6S C4S C2S 107.7(3)
F8S C4S C2S 109.8(2)
O12S C13S O11S 129.7(3)
O12S C13S C14S 115.7(2)
O11S C13S C14S 114.6(2)
F18S C14S F19S 115.0(9)
F17S C14S F16S 110.9(5)
F17S C14S F15S 104.1(3)
F16S C14S F15S 103.0(4)
F18S C14S F20S 100.8(5)
F19S C14S F20S 100.7(7)
F18S C14S C13S 118.9(4)
F17S C14S C13S 116.8(3)
F19S C14S C13S 115.0(9)
F16S C14S C13S 113.1(5)
F15S C14S C13S 107.6(3)
F20S C14S C13S 102.1(3)
O21S C23S O22S 129.8(2)
O21S C23S C24S 115.6(2)
O22S C23S C24S 114.6(2)
F30S C24S F29S 114.5(4)
F25S C24S F27S 108.3(7)
F25S C24S F26S 109.2(6)
F27S C24S F26S 94.3(5)
F30S C24S F28S 104.3(3)
F29S C24S F28S 100.3(3)
F25S C24S C23S 121.5(5)
F30S C24S C23S 113.6(4)
F29S C24S C23S 113.4(3)
F27S C24S C23S 109.2(5)
F26S C24S C23S 110.8(3)
F28S C24S C23S 109.2(2)
O31S C33S O32S 128.7(2)
O31S C33S C34S 116.6(2)
O32S C33S C34S 114.8(2)
F36S C34S F37S 107.6(6)
F39S C34S F38S 107.5(8)
F39S C34S F40S 107.8(5)
F38S C34S F40S 106.1(6)
F36S C34S F35S 107.0(5)
F37S C34S F35S 106.7(7)
F39S C34S C33S 116.4(6)
F36S C34S C33S 113.4(5)
F37S C34S C33S 115.0(8)
F38S C34S C33S 110.2(9)
F40S C34S C33S 108.2(5)
F35S C34S C33S 106.7(6)

loop_
_geom_bond_atom_site_label_1
_geom_bond_atom_site_label_2
_geom_bond_distance
C1 N27 1.513(3)
C1 C2 1.546(4)
C1 C9 1.575(4)
C1 H1 1.0000
C2 C3 1.528(4)
C2 H2A 0.9900
C2 H2B 0.9900
C3 C4 1.522(4)
C3 C8 1.526(4)
C3 H3 1.0000
C4 C5 1.533(5)
C4 H4A 0.9900
C4 H4B 0.9900
C5 C6 1.533(5)
C5 H5A 0.9900
C5 H5B 0.9900
C6 C7 1.533(4)
C6 H6A 0.9900
C6 H6B 0.9900
C7 C8 1.515(4)
C7 H7A 0.9900
C7 H7B 0.9900
C8 C9 1.528(4)
C8 H8 1.0000
C9 C10 1.497(4)
C9 H9 1.0000
C10 C11 1.342(4)
C10 H10 0.9500
C11 C12 1.452(4)
C11 H11 0.9500
C12 C13 1.331(4)
C12 H12 0.9500
C13 C14 1.491(3)
C13 H13 0.9500
C14 C15 1.532(3)
C14 C22 1.548(3)
C14 H14 1.0000
C15 C16 1.516(3)
C15 C20 1.523(3)
C15 H15 1.0000
C16 C17 1.534(4)
C16 H16A 0.9900
C16 H16B 0.9900
C17 C18 1.535(4)
C17 H17A 0.9900
C17 H17B 0.9900
C18 C19 1.538(4)
C18 H18A 0.9900
C18 H18B 0.9900
C19 C20 1.524(4)
C19 H19A 0.9900
C19 H19B 0.9900
C20 C21 1.549(3)
C20 H20 1.0000
C21 C22 1.542(3)
C21 H21A 0.9900
C21 H21B 0.9900
C22 N23 1.503(3)
C22 H22 1.0000
N23 C24 1.508(3)
N23 H23A 0.9100
N23 H23B 0.9100
C24 C25 1.520(3)
C24 H24A 0.9900
C24 H24B 0.9900
C25 C26 1.521(3)
C25 H25A 0.9900
C25 H25B 0.9900
C26 N27 1.504(3)
C26 H26A 0.9900
C26 H26B 0.9900
N27 H27A 0.9100
N27 H27B 0.9100
C1' N27' 1.508(3)
C1' C2' 1.529(3)
C1' C9' 1.582(3)
C1' H1B 1.0000
C2' C3' 1.523(3)
C2' H2C 0.9900
C2' H2D 0.9900
C3' C4' 1.523(3)
C3' C8' 1.529(3)
C3' H3B 1.0000
C4' C5' 1.523(4)
C4' H4C 0.9900
C4' H4D 0.9900
C5' C6' 1.534(5)
C5' H5C 0.9900
C5' H5D 0.9900
C6' C7' 1.536(4)
C6' H6C 0.9900
C6' H6D 0.9900
C7' C8' 1.523(4)
C7' H7C 0.9900
C7' H7D 0.9900
C8' C9' 1.535(3)
C8' H8B 1.0000
C9' C10' 1.499(3)
C9' H9B 1.0000
C10' C11' 1.330(4)
C10' H10B 0.9500
C11' C12' 1.460(3)
C11' H11B 0.9500
C12' C13' 1.324(4)
C12' H12B 0.9500
C13' C14' 1.504(3)
C13' H13B 0.9500
C14' C15' 1.532(3)
C14' C22' 1.548(3)
C14' H14B 1.0000
C15' C16' 1.512(4)
C15' C20' 1.529(3)
C15' H15B 1.0000
C16' C17' 1.532(4)
C16' H16C 0.9900
C16' H16D 0.9900
C17' C18' 1.538(5)
C17' H17C 0.9900
C17' H17D 0.9900
C18' C19' 1.533(5)
C18' H18C 0.9900
C18' H18D 0.9900
C19' C20' 1.526(4)
C19' H19C 0.9900
C19' H19D 0.9900
C20' C21' 1.528(4)
C20' H20B 1.0000
C21' C22' 1.551(3)
C21' H21C 0.9900
C21' H21D 0.9900
C22' N23' 1.507(3)
C22' H22B 1.0000
N23' C24' 1.503(3)
N23' H23C 0.9100
N23' H23D 0.9100
C24' C25' 1.523(3)
C24' H24C 0.9900
C24' H24D 0.9900
C25' C26' 1.522(3)
C25' H25C 0.9900
C25' H25D 0.9900
C26' N27' 1.496(3)
C26' H26C 0.9900
C26' H26D 0.9900
N27' H27C 0.9100
N27' H27D 0.9100
O1S C2S 1.235(3)
C2S O3S 1.246(3)
C2S C4S 1.552(4)
C4S F7S 1.284(5)
C4S F10S 1.294(4)
C4S F5S 1.303(6)
C4S F9S 1.333(4)
C4S F6S 1.373(5)
C4S F8S 1.381(4)
O11S C13S 1.246(4)
O12S C13S 1.236(4)
C13S C14S 1.532(4)
C14S F18S 1.266(5)
C14S F17S 1.281(4)
C14S F19S 1.317(6)
C14S F16S 1.324(5)
C14S F15S 1.416(4)
C14S F20S 1.444(5)
O21S C23S 1.236(3)
O22S C23S 1.248(3)
C23S C24S 1.543(4)
C24S F25S 1.261(6)
C24S F30S 1.294(5)
C24S F29S 1.313(4)
C24S F27S 1.357(5)
C24S F26S 1.385(5)
C24S F28S 1.391(4)
O31S C33S 1.239(3)
O32S C33S 1.243(3)
C33S C34S 1.548(3)
C34S F39S 1.328(6)
C34S F36S 1.329(5)
C34S F37S 1.334(6)
C34S F38S 1.338(5)
C34S F40S 1.342(5)
C34S F35S 1.347(5)

loop_
_geom_hbond_atom_site_label_D
_geom_hbond_atom_site_label_H
_geom_hbond_atom_site_label_A
_geom_hbond_distance_DH
_geom_hbond_distance_HA
_geom_hbond_distance_DA
_geom_hbond_angle_DHA
_geom_hbond_site_symmetry_A
N23 H23B O3S 0.91 1.80 2.690(3) 163.8 .
N23 H23A O1S 0.91 1.95 2.819(3) 160.5 2_647
C24 H24B F15S 0.99 2.45 3.340(4) 149.4 2_757
N27 H27A O12S 0.91 2.06 2.775(3) 134.7 2_747
N27 H27B O11S 0.91 1.86 2.756(3) 169.0 .
C9' H9B F26S 1.00 2.46 3.426(6) 161.6 2_646
C14' H14B F37S 1.00 2.66 3.602(16) 156.9 .
N23' H23C O31S 0.91 2.56 3.064(3) 115.8 2_746
N23' H23C O32S 0.91 1.89 2.789(3) 171.4 2_746
N23' H23D O31S 0.91 1.93 2.727(3) 145.4 .
C25' H25D F38S 0.99 2.51 3.240(10) 130.6 .
C26' H26C F39S 0.99 2.47 3.301(10) 141.3 1_545
N27' H27C O21S 0.91 2.01 2.851(3) 152.9 2_656
N27' H27D O22S 0.91 1.81 2.685(3) 160.0 .

loop_
_geom_torsion_atom_site_label_1
_geom_torsion_atom_site_label_2
_geom_torsion_atom_site_label_3
_geom_torsion_atom_site_label_4
_geom_torsion
N27 C1 C2 C3 136.6(2)
C9 C1 C2 C3 12.7(3)
C1 C2 C3 C4 -159.6(2)
C1 C2 C3 C8 -35.7(3)
C8 C3 C4 C5 56.6(3)
C2 C3 C4 C5 175.9(3)
C3 C4 C5 C6 -55.6(4)
C4 C5 C6 C7 55.6(4)
C5 C6 C7 C8 -54.2(4)
C6 C7 C8 C3 55.6(3)
C6 C7 C8 C9 174.7(2)
C4 C3 C8 C7 -58.4(3)
C2 C3 C8 C7 173.0(2)
C4 C3 C8 C9 174.3(2)
C2 C3 C8 C9 45.6(2)
C7 C8 C9 C10 72.6(3)
C3 C8 C9 C10 -163.8(2)
C7 C8 C9 C1 -160.8(2)
C3 C8 C9 C1 -37.1(2)
N27 C1 C9 C10 18.9(3)
C2 C1 C9 C10 139.9(2)
N27 C1 C9 C8 -106.0(2)
C2 C1 C9 C8 15.0(2)
C8 C9 C10 C11 -145.3(3)
C1 C9 C10 C11 94.9(3)
C9 C10 C11 C12 -170.0(2)
C10 C11 C12 C13 156.8(3)
C11 C12 C13 C14 -160.0(2)
C12 C13 C14 C15 -145.3(2)
C12 C13 C14 C22 100.9(3)
C13 C14 C15 C16 67.1(3)
C22 C14 C15 C16 -172.0(2)
C13 C14 C15 C20 -169.4(2)
C22 C14 C15 C20 -48.5(2)
C20 C15 C16 C17 60.9(3)
C14 C15 C16 C17 -179.6(2)
C15 C16 C17 C18 -54.4(3)
C16 C17 C18 C19 51.6(3)
C17 C18 C19 C20 -52.0(3)
C16 C15 C20 C19 -64.3(3)
C14 C15 C20 C19 166.0(2)
C16 C15 C20 C21 166.2(2)
C14 C15 C20 C21 36.5(2)
C18 C19 C20 C15 57.6(3)
C18 C19 C20 C21 179.3(2)
C15 C20 C21 C22 -8.8(3)
C19 C20 C21 C22 -132.7(2)
C20 C21 C22 N23 -146.4(2)
C20 C21 C22 C14 -21.8(2)
C13 C14 C22 N23 -66.4(3)
C15 C14 C22 N23 167.58(19)
C13 C14 C22 C21 169.5(2)
C15 C14 C22 C21 43.4(2)
C21 C22 N23 C24 -153.3(2)
C14 C22 N23 C24 86.9(2)
C22 N23 C24 C25 -137.6(2)
N23 C24 C25 C26 170.0(2)
C24 C25 C26 N27 -170.1(2)
C25 C26 N27 C1 131.5(2)
C2 C1 N27 C26 161.7(2)
C9 C1 N27 C26 -79.7(3)
N27' C1' C2' C3' 152.33(19)
C9' C1' C2' C3' 27.1(2)
C1' C2' C3' C4' -167.3(2)
C1' C2' C3' C8' -45.2(2)
C2' C3' C4' C5' 174.0(2)
C8' C3' C4' C5' 57.0(3)
C3' C4' C5' C6' -56.2(3)
C4' C5' C6' C7' 55.4(3)
C5' C6' C7' C8' -52.8(4)
C6' C7' C8' C3' 54.1(3)
C6' C7' C8' C9' 174.6(2)
C4' C3' C8' C7' -57.7(3)
C2' C3' C8' C7' 175.3(2)
C4' C3' C8' C9' 173.7(2)
C2' C3' C8' C9' 46.7(2)
C7' C8' C9' C10' 82.9(3)
C3' C8' C9' C10' -152.0(2)
C7' C8' C9' C1' -154.2(2)
C3' C8' C9' C1' -29.1(2)
N27' C1' C9' C10' 4.2(3)
C2' C1' C9' C10' 125.7(2)
N27' C1' C9' C8' -120.2(2)
C2' C1' C9' C8' 1.3(2)
C8' C9' C10' C11' -144.3(2)
C1' C9' C10' C11' 98.0(3)
C9' C10' C11' C12' -157.0(2)
C10' C11' C12' C13' 149.1(3)
C11' C12' C13' C14' -160.0(2)
C12' C13' C14' C15' -114.8(3)
C12' C13' C14' C22' 126.6(3)
C13' C14' C15' C16' 66.8(3)
C22' C14' C15' C16' -168.1(2)
C13' C14' C15' C20' -171.0(2)
C22' C14' C15' C20' -45.9(2)
C20' C15' C16' C17' 57.4(3)
C14' C15' C16' C17' 174.5(2)
C15' C16' C17' C18' -55.2(4)
C16' C17' C18' C19' 55.2(4)
C17' C18' C19' C20' -54.4(4)
C18' C19' C20' C21' 176.3(2)
C18' C19' C20' C15' 56.6(3)
C16' C15' C20' C19' -59.9(3)
C14' C15' C20' C19' 173.8(2)
C16' C15' C20' C21' 171.6(2)
C14' C15' C20' C21' 45.2(2)
C19' C20' C21' C22' -149.9(2)
C15' C20' C21' C22' -25.9(2)
C13' C14' C22' N23' -80.1(2)
C15' C14' C22' N23' 151.74(19)
C13' C14' C22' C21' 157.9(2)
C15' C14' C22' C21' 29.7(2)
C20' C21' C22' N23' -126.7(2)
C20' C21' C22' C14' -2.5(2)
C14' C22' N23' C24' 76.5(2)
C21' C22' N23' C24' -164.06(19)
C22' N23' C24' C25' -107.9(2)
N23' C24' C25' C26' 161.4(2)
C24' C25' C26' N27' 177.48(19)
C25' C26' N27' C1' 152.7(2)
C2' C1' N27' C26' 161.34(19)
C9' C1' N27' C26' -78.9(2)
O1S C2S C4S F7S -89.0(6)
O3S C2S C4S F7S 90.0(6)
O1S C2S C4S F10S -167.4(4)
O3S C2S C4S F10S 11.6(5)
O1S C2S C4S F5S 42.6(7)
O3S C2S C4S F5S -138.5(6)
O1S C2S C4S F9S 66.5(4)
O3S C2S C4S F9S -114.6(3)
O1S C2S C4S F6S 156.6(5)
O3S C2S C4S F6S -24.4(5)
O1S C2S C4S F8S -46.9(4)
O3S C2S C4S F8S 132.0(3)
O12S C13S C14S F18S -165.7(6)
O11S C13S C14S F18S 13.1(7)
O12S C13S C14S F17S 120.2(4)
O11S C13S C14S F17S -61.1(4)
O12S C13S C14S F19S -23.5(8)
O11S C13S C14S F19S 155.3(7)
O12S C13S C14S F16S -10.3(5)
O11S C13S C14S F16S 168.5(5)
O12S C13S C14S F15S -123.4(3)
O11S C13S C14S F15S 55.4(3)
O12S C13S C14S F20S 84.6(4)
O11S C13S C14S F20S -96.6(4)
O21S C23S C24S F25S 77.2(8)
O22S C23S C24S F25S -102.5(8)
O21S C23S C24S F30S -70.2(4)
O22S C23S C24S F30S 110.1(4)
O21S C23S C24S F29S 156.8(4)
O22S C23S C24S F29S -22.9(5)
O21S C23S C24S F27S -49.9(5)
O22S C23S C24S F27S 130.4(5)
O21S C23S C24S F26S -152.4(5)
O22S C23S C24S F26S 27.8(5)
O21S C23S C24S F28S 45.8(3)
O22S C23S C24S F28S -133.9(3)
O31S C33S C34S F39S 130.6(9)
O32S C33S C34S F39S -48.6(9)
O31S C33S C34S F36S -128.1(8)
O32S C33S C34S F36S 52.7(8)
O31S C33S C34S F37S -3.6(8)
O32S C33S C34S F37S 177.2(7)
O31S C33S C34S F38S 7.9(9)
O32S C33S C34S F38S -171.4(8)
O31S C33S C34S F40S -107.8(9)
O32S C33S C34S F40S 73.0(9)
O31S C33S C34S F35S 114.5(7)
O32S C33S C34S F35S -64.8(7)
